data_4114101
loop_
_publ_author_name
'Chuo Chen'
'Xiaodong Li'
'Stuart L. Schreiber'

_publ_section_title
;
 Catalytic Asymmetric [3+2] Cycloaddition of Azomethine Ylides.
 Development of a Versatile Stepwise, Three-Component Reaction for
 Diversity-Oriented Synthesis
;
_journal_name_full 'Journal of the American Chemical Society'
_journal_page_first 10174
_journal_page_last 10175
_journal_paper_doi 10.1021/ja036558z
_journal_volume 125
_journal_year 2003
_chemical_formula_sum 'C17 H22 Br N O4'
_chemical_formula_weight 384.27
_chemical_name_systematic
; 
 ? 
;
_space_group_IT_number 4
_symmetry_cell_setting monoclinic
_symmetry_space_group_name_Hall 'P 2yb'
_symmetry_space_group_name_H-M 'P 1 21 1'
_atom_sites_solution_hydrogens geom
_atom_sites_solution_primary direct
_atom_sites_solution_secondary difmap
_audit_creation_method SHELXL-97
_cell_angle_alpha 90.00
_cell_angle_beta 108.086(2)
_cell_angle_gamma 90.00
_cell_formula_units_Z 2
_cell_length_a 12.1641(13)
_cell_length_b 5.7004(6)
_cell_length_c 13.6078(15)
_cell_measurement_temperature 213(2)
_cell_volume 896.95(17)
_computing_cell_refinement 'SMART (BRUKER, V5.054, 1998)'
_computing_data_collection 'ASTRO (BRUKER, V5.007, 1997)'
_computing_data_reduction 'SAINT (BRUKER, V6.01, 1999)'
_computing_molecular_graphics 'SHELXTL (BRUKER, 1998, V5.1)'
_computing_publication_material 'XCIF (Sheldrick and BRUKER, 1997, V5.1)'
_computing_structure_refinement 'SHELXL-97 (Sheldrick, 1997)'
_computing_structure_solution 'SHELXS-97 (Sheldrick, 1990)'
_diffrn_ambient_temperature 213(2)
_diffrn_detector_area_resol_mean 836.6
_diffrn_measured_fraction_theta_full 0.989
_diffrn_measured_fraction_theta_max 0.989
_diffrn_measurement_device_type 'Bruker CCD'
_diffrn_measurement_method '\w, 0.3 deg'
_diffrn_radiation_monochromator graphite
_diffrn_radiation_source 'normal-focus sealed tube'
_diffrn_radiation_type MoK\a
_diffrn_radiation_wavelength 0.71073
_diffrn_reflns_av_R_equivalents 0.0454
_diffrn_reflns_av_sigmaI/netI 0.0406
_diffrn_reflns_limit_h_max 15
_diffrn_reflns_limit_h_min -15
_diffrn_reflns_limit_k_max 7
_diffrn_reflns_limit_k_min -7
_diffrn_reflns_limit_l_max 13
_diffrn_reflns_limit_l_min -17
_diffrn_reflns_number 5783
_diffrn_reflns_theta_full 27.86
_diffrn_reflns_theta_max 27.86
_diffrn_reflns_theta_min 1.57
_diffrn_standards_decay_% <1
_diffrn_standards_interval_count 0
_diffrn_standards_number 0
_exptl_absorpt_coefficient_mu 2.310
_exptl_absorpt_correction_type none
_exptl_crystal_colour colorless
_exptl_crystal_density_diffrn 1.423
_exptl_crystal_description needle
_exptl_crystal_F_000 396
_exptl_crystal_size_max 0.16
_exptl_crystal_size_mid 0.10
_exptl_crystal_size_min 0.10
_refine_diff_density_max 0.600
_refine_diff_density_min -0.452
_refine_diff_density_rms 0.063
_refine_ls_abs_structure_details 'Flack H D (1983), Acta Cryst. A39, 876-881'
_refine_ls_abs_structure_Flack -0.008(9)
_refine_ls_extinction_method none
_refine_ls_goodness_of_fit_ref 1.004
_refine_ls_hydrogen_treatment constr
_refine_ls_matrix_type full
_refine_ls_number_parameters 212
_refine_ls_number_reflns 3947
_refine_ls_number_restraints 1
_refine_ls_restrained_S_all 1.004
_refine_ls_R_factor_all 0.0423
_refine_ls_R_factor_gt 0.0361
_refine_ls_shift/su_max 0.004
_refine_ls_shift/su_mean 0.000
_refine_ls_structure_factor_coef Fsqd
_refine_ls_weighting_details 'calc w=1/[\s^2^(Fo^2^)+(0.0647P)^2^+0.0000P] where P=(Fo^2^+2Fc^2^)/3'
_refine_ls_weighting_scheme calc
_refine_ls_wR_factor_gt 0.0924
_refine_ls_wR_factor_ref 0.0956
_reflns_number_gt 3461
_reflns_number_total 3947
_reflns_threshold_expression >2sigma(I)
_cod_data_source_file ja036558zsi20030607_051247.cif
_cod_data_source_block sls74t
_cod_database_code 4114101

loop_
_symmetry_equiv_pos_as_xyz
'x, y, z'
'-x, y+1/2, -z'

loop_
_atom_site_label
_atom_site_type_symbol
_atom_site_fract_x
_atom_site_fract_y
_atom_site_fract_z
_atom_site_U_iso_or_equiv
_atom_site_adp_type
_atom_site_occupancy
_atom_site_symmetry_multiplicity
_atom_site_calc_flag
_atom_site_refinement_flags
Br1 Br 0.54608(2) 0.48482(7) 0.75131(2) 0.05671(13) Uani 1 1 d .
O1 O 0.12173(15) 0.5006(4) 0.90218(12) 0.0380(4) Uani 1 1 d .
O2 O 0.0384(2) 0.1932(4) 0.80441(16) 0.0501(5) Uani 1 1 d .
O3 O -0.34463(16) 0.2217(4) 0.55791(18) 0.0427(5) Uani 1 1 d .
O4 O -0.18500(15) 0.0035(4) 0.58902(16) 0.0435(4) Uani 1 1 d .
N1 N -0.05528(18) 0.3992(4) 0.57827(16) 0.0315(5) Uani 1 1 d .
H1 H -0.0340 0.2993 0.5393 0.038 Uiso 1 1 calc R
C1 C 0.0151(2) 0.5805(4) 0.64411(19) 0.0276(5) Uani 1 1 d .
H1A H -0.0075 0.7330 0.6088 0.033 Uiso 1 1 calc R
C2 C -0.0222(2) 0.5833(4) 0.74509(18) 0.0282(5) Uani 1 1 d .
H2 H -0.0119 0.7411 0.7770 0.034 Uiso 1 1 calc R
C3 C -0.1508(2) 0.5158(5) 0.70463(18) 0.0305(5) Uani 1 1 d .
H3A H -0.1999 0.6525 0.7036 0.037 Uiso 1 1 calc R
H3B H -0.1688 0.3938 0.7480 0.037 Uiso 1 1 calc R
C4 C -0.1694(2) 0.4220(4) 0.59202(18) 0.0284(5) Uani 1 1 d .
H4 H -0.2162 0.5362 0.5413 0.034 Uiso 1 1 calc R
C5 C 0.1442(2) 0.5509(4) 0.66451(18) 0.0280(5) Uani 1 1 d .
C6 C 0.1930(2) 0.3527(5) 0.6376(2) 0.0325(5) Uani 1 1 d .
H6 H 0.1454 0.2304 0.6017 0.039 Uiso 1 1 calc R
C7 C 0.3137(2) 0.3330(5) 0.6636(2) 0.0357(6) Uani 1 1 d .
H7 H 0.3474 0.1978 0.6457 0.043 Uiso 1 1 calc R
C8 C 0.3824(2) 0.5150(6) 0.71596(19) 0.0357(6) Uani 1 1 d .
C9 C 0.3359(2) 0.7128(5) 0.7429(2) 0.0421(6) Uani 1 1 d .
H9 H 0.3840 0.8349 0.7783 0.050 Uiso 1 1 calc R
C10 C 0.2161(2) 0.7321(5) 0.7173(2) 0.0384(6) Uani 1 1 d .
H10 H 0.1833 0.8680 0.7357 0.046 Uiso 1 1 calc R
C11 C 0.0475(2) 0.3998(5) 0.82034(19) 0.0322(5) Uani 1 1 d .
C12 C 0.2028(3) 0.3590(6) 0.9847(2) 0.0440(7) Uani 1 1 d .
C13 C 0.2632(5) 0.5446(8) 1.0605(4) 0.121(3) Uani 1 1 d .
H13A H 0.2986 0.6575 1.0263 0.181 Uiso 1 1 calc R
H13B H 0.3225 0.4724 1.1173 0.181 Uiso 1 1 calc R
H13C H 0.2076 0.6237 1.0869 0.181 Uiso 1 1 calc R
C14 C 0.1367(4) 0.1942(10) 1.0315(3) 0.0804(14) Uani 1 1 d .
H14A H 0.0746 0.2788 1.0465 0.121 Uiso 1 1 calc R
H14B H 0.1883 0.1293 1.0950 0.121 Uiso 1 1 calc R
H14C H 0.1045 0.0681 0.9833 0.121 Uiso 1 1 calc R
C15 C 0.2853(4) 0.2294(9) 0.9414(3) 0.0689(12) Uani 1 1 d .
H15A H 0.2429 0.1150 0.8911 0.103 Uiso 1 1 calc R
H15B H 0.3430 0.1498 0.9970 0.103 Uiso 1 1 calc R
H15C H 0.3231 0.3399 0.9083 0.103 Uiso 1 1 calc R
C16 C -0.2310(2) 0.1901(5) 0.57791(19) 0.0306(5) Uani 1 1 d .
C17 C -0.4118(3) 0.0128(7) 0.5573(3) 0.0550(8) Uani 1 1 d .
H17A H -0.3852 -0.1122 0.5220 0.083 Uiso 1 1 calc R
H17B H -0.4927 0.0447 0.5217 0.083 Uiso 1 1 calc R
H17C H -0.4027 -0.0344 0.6279 0.083 Uiso 1 1 calc R

loop_
_atom_site_aniso_label
_atom_site_aniso_U_11
_atom_site_aniso_U_22
_atom_site_aniso_U_33
_atom_site_aniso_U_23
_atom_site_aniso_U_13
_atom_site_aniso_U_12
Br1 0.02792(13) 0.0708(2) 0.0655(2) -0.0066(2) 0.00582(11) 0.00063(17)
O1 0.0471(9) 0.0302(9) 0.0281(8) -0.0001(9) -0.0008(7) 0.0032(11)
O2 0.0645(14) 0.0265(10) 0.0434(11) 0.0026(9) -0.0062(10) 0.0000(9)
O3 0.0271(9) 0.0358(10) 0.0631(13) -0.0011(10) 0.0110(9) 0.0004(8)
O4 0.0364(8) 0.0281(9) 0.0632(11) -0.0023(11) 0.0112(8) 0.0028(10)
N1 0.0291(10) 0.0389(12) 0.0268(10) -0.0076(8) 0.0090(8) -0.0011(8)
C1 0.0302(12) 0.0262(11) 0.0266(11) 0.0042(9) 0.0090(10) 0.0026(9)
C2 0.0334(12) 0.0262(11) 0.0240(11) -0.0016(9) 0.0072(10) 0.0025(9)
C3 0.0319(10) 0.0305(13) 0.0311(10) -0.0011(10) 0.0125(8) 0.0002(11)
C4 0.0279(10) 0.0300(14) 0.0250(10) 0.0025(8) 0.0047(9) 0.0029(9)
C5 0.0308(11) 0.0275(13) 0.0248(10) 0.0031(8) 0.0072(9) 0.0004(9)
C6 0.0315(12) 0.0336(14) 0.0327(13) -0.0040(10) 0.0101(10) -0.0026(10)
C7 0.0321(13) 0.0368(15) 0.0383(14) -0.0018(11) 0.0114(11) 0.0017(11)
C8 0.0262(9) 0.0443(16) 0.0342(11) 0.0045(13) 0.0060(8) 0.0015(12)
C9 0.0364(13) 0.0370(15) 0.0494(17) -0.0041(13) 0.0084(12) -0.0085(12)
C10 0.0346(13) 0.0287(13) 0.0491(16) -0.0017(11) 0.0089(12) 0.0012(10)
C11 0.0375(13) 0.0314(13) 0.0278(12) 0.0000(9) 0.0103(10) -0.0004(10)
C12 0.0520(17) 0.0403(16) 0.0291(13) 0.0043(11) -0.0028(12) 0.0113(13)
C13 0.149(5) 0.064(3) 0.077(3) -0.012(2) -0.069(3) 0.017(3)
C14 0.073(3) 0.115(4) 0.060(2) 0.051(3) 0.029(2) 0.030(3)
C15 0.061(2) 0.091(3) 0.054(2) 0.027(2) 0.0168(17) 0.031(2)
C16 0.0287(11) 0.0327(13) 0.0289(12) -0.0021(10) 0.0065(9) 0.0023(10)
C17 0.0378(13) 0.0428(18) 0.086(2) -0.0088(19) 0.0215(14) -0.0101(15)

loop_
_atom_type_symbol
_atom_type_description
_atom_type_scat_dispersion_real
_atom_type_scat_dispersion_imag
_atom_type_scat_source
C C 0.0033 0.0016 'International Tables Vol C Tables 4.2.6.8 and 6.1.1.4'
H H 0.0000 0.0000 'International Tables Vol C Tables 4.2.6.8 and 6.1.1.4'
N N 0.0061 0.0033 'International Tables Vol C Tables 4.2.6.8 and 6.1.1.4'
O O 0.0106 0.0060 'International Tables Vol C Tables 4.2.6.8 and 6.1.1.4'
Br Br -0.2901 2.4595 'International Tables Vol C Tables 4.2.6.8 and 6.1.1.4'

loop_
_geom_angle_atom_site_label_1
_geom_angle_atom_site_label_2
_geom_angle_atom_site_label_3
_geom_angle
C11 O1 C12 121.3(2)
C16 O3 C17 116.0(2)
C1 N1 C4 104.96(18)
C1 N1 H1 127.5
C4 N1 H1 127.5
N1 C1 C5 114.25(19)
N1 C1 C2 105.63(19)
C5 C1 C2 113.8(2)
N1 C1 H1A 107.6
C5 C1 H1A 107.6
C2 C1 H1A 107.6
C11 C2 C3 111.2(2)
C11 C2 C1 109.2(2)
C3 C2 C1 102.82(18)
C11 C2 H2 111.1
C3 C2 H2 111.1
C1 C2 H2 111.1
C2 C3 C4 104.88(17)
C2 C3 H3A 110.8
C4 C3 H3A 110.8
C2 C3 H3B 110.8
C4 C3 H3B 110.8
H3A C3 H3B 108.8
N1 C4 C16 111.2(2)
N1 C4 C3 107.45(19)
C16 C4 C3 109.8(2)
N1 C4 H4 109.5
C16 C4 H4 109.5
C3 C4 H4 109.5
C6 C5 C10 119.3(2)
C6 C5 C1 123.4(2)
C10 C5 C1 117.3(2)
C5 C6 C7 120.1(2)
C5 C6 H6 119.9
C7 C6 H6 119.9
C8 C7 C6 119.2(3)
C8 C7 H7 120.4
C6 C7 H7 120.4
C9 C8 C7 121.6(2)
C9 C8 Br1 119.7(2)
C7 C8 Br1 118.6(2)
C8 C9 C10 119.2(3)
C8 C9 H9 120.4
C10 C9 H9 120.4
C9 C10 C5 120.6(3)
C9 C10 H10 119.7
C5 C10 H10 119.7
O2 C11 O1 125.4(3)
O2 C11 C2 123.6(3)
O1 C11 C2 111.0(2)
O1 C12 C14 110.1(3)
O1 C12 C13 101.8(3)
C14 C12 C13 111.2(4)
O1 C12 C15 109.8(2)
C14 C12 C15 111.7(3)
C13 C12 C15 111.8(4)
C12 C13 H13A 109.5
C12 C13 H13B 109.5
H13A C13 H13B 109.5
C12 C13 H13C 109.5
H13A C13 H13C 109.5
H13B C13 H13C 109.5
C12 C14 H14A 109.5
C12 C14 H14B 109.5
H14A C14 H14B 109.5
C12 C14 H14C 109.5
H14A C14 H14C 109.5
H14B C14 H14C 109.5
C12 C15 H15A 109.5
C12 C15 H15B 109.5
H15A C15 H15B 109.5
C12 C15 H15C 109.5
H15A C15 H15C 109.5
H15B C15 H15C 109.5
O4 C16 O3 124.2(2)
O4 C16 C4 125.1(2)
O3 C16 C4 110.6(2)
O3 C17 H17A 109.5
O3 C17 H17B 109.5
H17A C17 H17B 109.5
O3 C17 H17C 109.5
H17A C17 H17C 109.5
H17B C17 H17C 109.5

loop_
_geom_bond_atom_site_label_1
_geom_bond_atom_site_label_2
_geom_bond_distance
Br1 C8 1.905(2)
O1 C11 1.327(3)
O1 C12 1.482(3)
O2 C11 1.196(3)
O3 C16 1.336(3)
O3 C17 1.443(4)
O4 C16 1.189(4)
N1 C1 1.459(3)
N1 C4 1.463(3)
N1 H1 0.8700
C1 C5 1.516(3)
C1 C2 1.576(3)
C1 H1A 0.9900
C2 C11 1.524(4)
C2 C3 1.537(3)
C2 H2 0.9900
C3 C4 1.572(3)
C3 H3A 0.9800
C3 H3B 0.9800
C4 C16 1.502(4)
C4 H4 0.9900
C5 C6 1.378(3)
C5 C10 1.399(4)
C6 C7 1.403(4)
C6 H6 0.9400
C7 C8 1.383(4)
C7 H7 0.9400
C8 C9 1.362(5)
C9 C10 1.393(4)
C9 H9 0.9400
C10 H10 0.9400
C12 C14 1.501(6)
C12 C13 1.501(5)
C12 C15 1.505(5)
C13 H13A 0.9700
C13 H13B 0.9700
C13 H13C 0.9700
C14 H14A 0.9700
C14 H14B 0.9700
C14 H14C 0.9700
C15 H15A 0.9700
C15 H15B 0.9700
C15 H15C 0.9700
C17 H17A 0.9700
C17 H17B 0.9700
C17 H17C 0.9700

loop_
_geom_torsion_atom_site_label_1
_geom_torsion_atom_site_label_2
_geom_torsion_atom_site_label_3
_geom_torsion_atom_site_label_4
_geom_torsion
C4 N1 C1 C5 164.77(19)
C4 N1 C1 C2 38.9(2)
N1 C1 C2 C11 86.0(2)
C5 C1 C2 C11 -40.2(3)
N1 C1 C2 C3 -32.1(2)
C5 C1 C2 C3 -158.3(2)
C11 C2 C3 C4 -103.5(2)
C1 C2 C3 C4 13.2(2)
C1 N1 C4 C16 -150.4(2)
C1 N1 C4 C3 -30.2(2)
C2 C3 C4 N1 9.5(3)
C2 C3 C4 C16 130.5(2)
N1 C1 C5 C6 -9.7(3)
C2 C1 C5 C6 111.7(3)
N1 C1 C5 C10 173.0(2)
C2 C1 C5 C10 -65.5(3)
C10 C5 C6 C7 0.4(4)
C1 C5 C6 C7 -176.8(2)
C5 C6 C7 C8 -0.3(4)
C6 C7 C8 C9 0.0(4)
C6 C7 C8 Br1 179.7(2)
C7 C8 C9 C10 0.2(4)
Br1 C8 C9 C10 -179.5(2)
C8 C9 C10 C5 -0.1(4)
C6 C5 C10 C9 -0.2(4)
C1 C5 C10 C9 177.1(3)
C12 O1 C11 O2 -0.3(4)
C12 O1 C11 C2 -177.6(2)
C3 C2 C11 O2 46.2(3)
C1 C2 C11 O2 -66.5(3)
C3 C2 C11 O1 -136.4(2)
C1 C2 C11 O1 110.8(2)
C11 O1 C12 C14 -59.5(4)
C11 O1 C12 C13 -177.5(4)
C11 O1 C12 C15 63.8(4)
C17 O3 C16 O4 4.4(4)
C17 O3 C16 C4 -171.5(2)
N1 C4 C16 O4 23.9(3)
C3 C4 C16 O4 -94.9(3)
N1 C4 C16 O3 -160.3(2)
C3 C4 C16 O3 80.9(2)
